data_4327614
loop_
_publ_author_name
'Remle \,Celenligil-\,Cetin'
'Richard J. Staples'
'Pericles Stavropoulos'

_publ_section_title
;
 Synthesis, Characterization, and Reactivity of Ferrous and Ferric
 Oxo/Peroxo Pivalate Complexes in Relation to Gif-Type Oxygenation of
 Substrates
;
_journal_name_full 'Inorganic Chemistry'
_journal_page_first 5838
_journal_page_last 5846
_journal_paper_doi 10.1021/ic000261+
_journal_volume 39
_journal_year 2000
_chemical_formula_sum 'C71.5 H121 Fe6 N2 O28.5'
_chemical_formula_weight 1799.80
_chemical_name_systematic
; 
 ? 
;
_space_group_IT_number 14
_symmetry_cell_setting monoclinic
_symmetry_space_group_name_Hall '-P 2ybc'
_symmetry_space_group_name_H-M 'P 1 21/c 1'
_atom_sites_solution_hydrogens geom
_atom_sites_solution_primary direct
_atom_sites_solution_secondary difmap
_audit_creation_method SHELXL-97
_cell_angle_alpha 90.00
_cell_angle_beta 99.235(4)
_cell_angle_gamma 90.00
_cell_formula_units_Z 4
_cell_length_a 21.9379(5)
_cell_length_b 18.7231(7)
_cell_length_c 23.721(1)
_cell_measurement_reflns_used 122
_cell_measurement_temperature 213(2)
_cell_measurement_theta_max 15.12
_cell_measurement_theta_min 2.38
_cell_volume 9617.0(6)
_computing_cell_refinement 'SMART (Bruker, V4.050, 1995)'
_computing_data_collection 'ASTRO (Bruker, V4.050, 1995)'
_computing_data_reduction 'SAINT (Bruker, V5.A06, 1997)'
_computing_molecular_graphics 'SHELXTL (Bruker, 1998, ver 5.10)'
_computing_publication_material 'CIFTAB (Sheldrick, 1993)'
_computing_structure_refinement 'SHELXL-97 (Sheldrick, 1997)'
_computing_structure_solution 'SHELXS-97 (Sheldrick, 1990)'
_diffrn_ambient_temperature 213(2)
_diffrn_measured_fraction_theta_full 1.000
_diffrn_measured_fraction_theta_max 1.000
_diffrn_measurement_method '\w, 0.3 deg'
_diffrn_radiation_monochromator graphite
_diffrn_radiation_source 'fine-focus sealed tube'
_diffrn_radiation_type MoK\a
_diffrn_radiation_wavelength 0.71073
_diffrn_reflns_av_R_equivalents 0.1360
_diffrn_reflns_av_sigmaI/netI 0.1527
_diffrn_reflns_limit_h_max 23
_diffrn_reflns_limit_h_min -23
_diffrn_reflns_limit_k_max 14
_diffrn_reflns_limit_k_min -20
_diffrn_reflns_limit_l_max 20
_diffrn_reflns_limit_l_min -25
_diffrn_reflns_number 45592
_diffrn_reflns_theta_full 22.50
_diffrn_reflns_theta_max 22.50
_diffrn_reflns_theta_min 1.39
_diffrn_standards_decay_% <1
_diffrn_standards_interval_count 0
_diffrn_standards_number 0
_exptl_absorpt_coefficient_mu 0.948
_exptl_absorpt_correction_T_max 0.9444
_exptl_absorpt_correction_T_min 0.8231
_exptl_absorpt_correction_type empirical
_exptl_crystal_colour red
_exptl_crystal_density_diffrn 1.243
_exptl_crystal_description needle
_exptl_crystal_F_000 3792
_exptl_crystal_size_max 0.03
_exptl_crystal_size_mid 0.05
_exptl_crystal_size_min 0.1
_refine_diff_density_max 1.171
_refine_diff_density_min -0.743
_refine_diff_density_rms 0.116
_refine_ls_extinction_method none
_refine_ls_goodness_of_fit_ref 1.171
_refine_ls_hydrogen_treatment mixed
_refine_ls_matrix_type full
_refine_ls_number_parameters 807
_refine_ls_number_reflns 12566
_refine_ls_number_restraints 0
_refine_ls_restrained_S_all 1.171
_refine_ls_R_factor_all 0.1783
_refine_ls_R_factor_gt 0.0844
_refine_ls_shift/su_max 0.037
_refine_ls_shift/su_mean 0.001
_refine_ls_structure_factor_coef Fsqd
_refine_ls_weighting_details 'calc w=1/[\s^2^(Fo^2^)+(0.1000P)^2^+0.0000P] where P=(Fo^2^+2Fc^2^)/3'
_refine_ls_weighting_scheme calc
_refine_ls_wR_factor_gt 0.2057
_refine_ls_wR_factor_ref 0.2426
_reflns_number_gt 6107
_reflns_number_total 12566
_reflns_threshold_expression >2sigma(I)
_cod_data_source_file ic0002612B_4.cif
_cod_data_source_block compound_5
_cod_original_cell_volume 9617.1(6)
_cod_original_formula_sum 'C71.50 H121 Fe6 N2 O28.50'
_cod_database_code 4327614

loop_
_symmetry_equiv_pos_as_xyz
'x, y, z'
'-x, y+1/2, -z+1/2'
'-x, -y, -z'
'x, -y-1/2, z-1/2'

loop_
_atom_site_label
_atom_site_type_symbol
_atom_site_fract_x
_atom_site_fract_y
_atom_site_fract_z
_atom_site_U_iso_or_equiv
_atom_site_adp_type
_atom_site_occupancy
_atom_site_symmetry_multiplicity
_atom_site_calc_flag
_atom_site_refinement_flags
Fe1 Fe 0.14455(7) 0.46318(8) 0.29044(6) 0.0374(4) Uani 1 1 d .
Fe2 Fe 0.26913(7) 0.51588(8) 0.37255(6) 0.0402(5) Uani 1 1 d .
Fe3 Fe 0.17919(8) 0.39732(8) 0.42125(6) 0.0413(5) Uani 1 1 d .
Fe4 Fe 0.22482(7) 0.46363(7) 0.16542(6) 0.0341(4) Uani 1 1 d .
Fe5 Fe 0.31380(7) 0.57821(8) 0.24073(6) 0.0384(4) Uani 1 1 d .
Fe6 Fe 0.36793(7) 0.48633(8) 0.13975(6) 0.0387(4) Uani 1 1 d .
O1 O 0.2190(3) 0.4713(4) 0.2505(3) 0.0413(19) Uani 1 1 d .
O2 O 0.2715(3) 0.5103(4) 0.2877(3) 0.044(2) Uani 1 1 d .
O3 O 0.1975(3) 0.4575(3) 0.3628(3) 0.0348(18) Uani 1 1 d .
O4 O 0.3032(3) 0.5093(3) 0.1802(3) 0.0346(18) Uani 1 1 d .
O5 O 0.1405(3) 0.3544(4) 0.2816(3) 0.045(2) Uani 1 1 d .
O6 O 0.1596(4) 0.3127(4) 0.3708(3) 0.059(2) Uani 1 1 d .
O7 O 0.0640(3) 0.4548(4) 0.3231(3) 0.053(2) Uani 1 1 d .
O8 O 0.0887(4) 0.4213(4) 0.4134(3) 0.056(2) Uani 1 1 d .
O9 O 0.1354(4) 0.5701(4) 0.3001(3) 0.053(2) Uani 1 1 d .
O10 O 0.2144(3) 0.6046(4) 0.3648(3) 0.048(2) Uani 1 1 d .
O11 O 0.0887(3) 0.4699(4) 0.2145(3) 0.0435(19) Uani 1 1 d .
O12 O 0.1406(3) 0.4186(4) 0.1514(3) 0.0433(19) Uani 1 1 d .
O13 O 0.3261(3) 0.4310(4) 0.3944(3) 0.054(2) Uani 1 1 d .
O14 O 0.2675(4) 0.3631(4) 0.4425(3) 0.055(2) Uani 1 1 d .
O15 O 0.2743(4) 0.5298(4) 0.4595(3) 0.056(2) Uani 1 1 d .
O16 O 0.1946(4) 0.4694(4) 0.4848(3) 0.049(2) Uani 1 1 d .
O17 O 0.3426(3) 0.5806(4) 0.3806(3) 0.053(2) Uani 1 1 d .
O18 O 0.3279(3) 0.6510(4) 0.3039(3) 0.050(2) Uani 1 1 d .
O19 O 0.1800(3) 0.5570(4) 0.1463(3) 0.045(2) Uani 1 1 d .
O20 O 0.2364(4) 0.6302(4) 0.2108(3) 0.050(2) Uani 1 1 d .
O21 O 0.2239(3) 0.4589(4) 0.0778(3) 0.0422(19) Uani 1 1 d .
O22 O 0.3174(4) 0.4928(4) 0.0615(3) 0.056(2) Uani 1 1 d .
O23 O 0.2618(4) 0.3646(3) 0.1736(3) 0.0426(19) Uani 1 1 d .
O24 O 0.3525(4) 0.3816(4) 0.1424(3) 0.052(2) Uani 1 1 d .
O25 O 0.3996(4) 0.5430(5) 0.2748(3) 0.061(2) Uani 1 1 d .
O26 O 0.4345(3) 0.4774(4) 0.2083(3) 0.053(2) Uani 1 1 d .
O27 O 0.3572(4) 0.6478(4) 0.1951(4) 0.064(3) Uani 1 1 d .
O28 O 0.3966(4) 0.5858(4) 0.1291(4) 0.062(3) Uani 1 1 d .
N1 N 0.1611(5) 0.3258(5) 0.4900(4) 0.054(3) Uani 1 1 d .
N2 N 0.4450(5) 0.4548(5) 0.0940(4) 0.049(3) Uani 1 1 d .
C1 C 0.1447(5) 0.3045(6) 0.3180(6) 0.046(3) Uani 1 1 d .
C2 C 0.1263(7) 0.2296(6) 0.2967(5) 0.067(4) Uani 1 1 d .
C3 C 0.1749(8) 0.1794(9) 0.3251(7) 0.129(6) Uiso 1 1 d .
H3A H 0.1780 0.1834 0.3663 0.193 Uiso 1 1 calc R
H3B H 0.2143 0.1915 0.3141 0.193 Uiso 1 1 calc R
H3C H 0.1640 0.1308 0.3134 0.193 Uiso 1 1 calc R
C4 C 0.0663(9) 0.2107(10) 0.3180(7) 0.167(10) Uani 1 1 d .
H4A H 0.0723 0.2144 0.3593 0.250 Uiso 1 1 calc R
H4B H 0.0544 0.1623 0.3067 0.250 Uiso 1 1 calc R
H4C H 0.0340 0.2435 0.3015 0.250 Uiso 1 1 calc R
C5 C 0.1201(7) 0.2248(7) 0.2316(5) 0.086(5) Uani 1 1 d .
H5A H 0.1591 0.2372 0.2199 0.128 Uiso 1 1 calc R
H5B H 0.0884 0.2577 0.2142 0.128 Uiso 1 1 calc R
H5C H 0.1087 0.1765 0.2193 0.128 Uiso 1 1 calc R
C6 C 0.0499(5) 0.4399(6) 0.3711(6) 0.046(3) Uani 1 1 d .
C7 C -0.0178(6) 0.4406(9) 0.3780(6) 0.080(5) Uani 1 1 d .
C8 C -0.0569(9) 0.416(2) 0.3241(10) 0.33(3) Uani 1 1 d .
H8A H -0.0999 0.4168 0.3289 0.501 Uiso 1 1 calc R
H8B H -0.0451 0.3680 0.3153 0.501 Uiso 1 1 calc R
H8C H -0.0509 0.4479 0.2931 0.501 Uiso 1 1 calc R
C9 C -0.0311(8) 0.3838(12) 0.4169(11) 0.201(12) Uani 1 1 d .
H9A H -0.0745 0.3853 0.4206 0.302 Uiso 1 1 calc R
H9B H -0.0061 0.3908 0.4541 0.302 Uiso 1 1 calc R
H9C H -0.0215 0.3378 0.4017 0.302 Uiso 1 1 calc R
C10 C -0.0343(10) 0.5076(11) 0.3937(19) 0.40(3) Uani 1 1 d .
H10A H -0.0775 0.5076 0.3980 0.600 Uiso 1 1 calc R
H10B H -0.0278 0.5418 0.3645 0.600 Uiso 1 1 calc R
H10C H -0.0092 0.5208 0.4296 0.600 Uiso 1 1 calc R
C11 C 0.1612(6) 0.6113(6) 0.3386(6) 0.052(3) Uani 1 1 d .
C12 C 0.1231(7) 0.6721(8) 0.3568(8) 0.097(6) Uani 1 1 d .
C13 C 0.1130(12) 0.6586(16) 0.4157(10) 0.255(17) Uani 1 1 d .
H13A H 0.0897 0.6147 0.4169 0.383 Uiso 1 1 calc R
H13B H 0.0901 0.6980 0.4286 0.383 Uiso 1 1 calc R
H13C H 0.1526 0.6542 0.4405 0.383 Uiso 1 1 calc R
C14 C 0.1600(11) 0.7419(12) 0.3569(10) 0.195(10) Uiso 1 1 d .
H14A H 0.1992 0.7369 0.3822 0.292 Uiso 1 1 calc R
H14B H 0.1367 0.7808 0.3702 0.292 Uiso 1 1 calc R
H14C H 0.1675 0.7521 0.3185 0.292 Uiso 1 1 calc R
C15 C 0.0623(9) 0.6824(10) 0.3169(8) 0.162(8) Uiso 1 1 d .
H15A H 0.0379 0.6390 0.3160 0.243 Uiso 1 1 calc R
H15B H 0.0704 0.6929 0.2788 0.243 Uiso 1 1 calc R
H15C H 0.0398 0.7217 0.3304 0.243 Uiso 1 1 calc R
C16 C 0.0926(5) 0.4420(6) 0.1667(5) 0.039(3) Uani 1 1 d .
C17 C 0.0307(6) 0.4350(6) 0.1264(5) 0.054(3) Uani 1 1 d .
C18 C 0.0034(9) 0.3639(10) 0.1324(8) 0.148(7) Uiso 1 1 d .
H18A H -0.0357 0.3603 0.1068 0.222 Uiso 1 1 calc R
H18B H -0.0035 0.3574 0.1715 0.222 Uiso 1 1 calc R
H18C H 0.0314 0.3273 0.1229 0.222 Uiso 1 1 calc R
C19 C 0.0393(8) 0.4365(14) 0.0666(7) 0.208(13) Uani 1 1 d .
H19A H -0.0004 0.4320 0.0422 0.312 Uiso 1 1 calc R
H19B H 0.0658 0.3972 0.0593 0.312 Uiso 1 1 calc R
H19C H 0.0584 0.4813 0.0586 0.312 Uiso 1 1 calc R
C20 C -0.0104(9) 0.4942(10) 0.1321(8) 0.146(7) Uiso 1 1 d .
H20A H -0.0488 0.4877 0.1060 0.219 Uiso 1 1 calc R
H20B H 0.0090 0.5385 0.1231 0.219 Uiso 1 1 calc R
H20C H -0.0187 0.4962 0.1710 0.219 Uiso 1 1 calc R
C21 C 0.3167(7) 0.3800(7) 0.4273(5) 0.057(4) Uani 1 1 d .
C22 C 0.3760(9) 0.3369(10) 0.4512(8) 0.113(6) Uiso 1 1 d .
C23 C 0.4306(12) 0.3512(13) 0.4315(10) 0.215(11) Uiso 1 1 d .
H23A H 0.4628 0.3201 0.4505 0.323 Uiso 1 1 calc R
H23B H 0.4422 0.4006 0.4396 0.323 Uiso 1 1 calc R
H23C H 0.4251 0.3431 0.3906 0.323 Uiso 1 1 calc R
C24 C 0.3750(11) 0.3198(13) 0.5121(10) 0.207(11) Uiso 1 1 d .
H24A H 0.4118 0.2929 0.5273 0.311 Uiso 1 1 calc R
H24B H 0.3387 0.2915 0.5152 0.311 Uiso 1 1 calc R
H24C H 0.3740 0.3638 0.5335 0.311 Uiso 1 1 calc R
C25 C 0.3658(14) 0.2671(16) 0.4253(13) 0.284(15) Uiso 1 1 d .
H25A H 0.4012 0.2368 0.4382 0.426 Uiso 1 1 calc R
H25B H 0.3604 0.2718 0.3841 0.426 Uiso 1 1 calc R
H25C H 0.3291 0.2460 0.4362 0.426 Uiso 1 1 calc R
C26 C 0.2403(6) 0.5097(6) 0.4956(5) 0.044(3) Uani 1 1 d .
C27 C 0.2570(8) 0.5381(8) 0.5569(6) 0.085(5) Uani 1 1 d .
C28 C 0.3253(12) 0.5538(13) 0.5733(11) 0.216(11) Uiso 1 1 d .
H28A H 0.3396 0.5808 0.5431 0.324 Uiso 1 1 calc R
H28B H 0.3480 0.5093 0.5791 0.324 Uiso 1 1 calc R
H28C H 0.3321 0.5814 0.6084 0.324 Uiso 1 1 calc R
C29 C 0.2292(14) 0.6062(16) 0.5600(12) 0.270(16) Uiso 1 1 d .
H29A H 0.2469 0.6396 0.5358 0.405 Uiso 1 1 calc R
H29B H 0.2368 0.6231 0.5992 0.405 Uiso 1 1 calc R
H29C H 0.1851 0.6025 0.5472 0.405 Uiso 1 1 calc R
C30 C 0.2216 0.4947 0.5986 0.150 Uiso 1 1 d .
H30A H 0.2326 0.5132 0.6371 0.225 Uiso 1 1 calc R
H30B H 0.2330 0.4447 0.5980 0.225 Uiso 1 1 calc R
H30C H 0.1774 0.4995 0.5864 0.225 Uiso 1 1 calc R
C31 C 0.1283(6) 0.3480(6) 0.5295(5) 0.060(4) Uani 1 1 d .
H31A H 0.1101 0.3936 0.5260 0.071 Uiso 1 1 calc R
C32 C 0.1206(6) 0.3050(7) 0.5756(6) 0.072(4) Uiso 1 1 d .
H32A H 0.0955 0.3207 0.6017 0.086 Uiso 1 1 calc R
C33 C 0.1492(6) 0.2395(7) 0.5834(6) 0.077(4) Uiso 1 1 d .
H33A H 0.1450 0.2110 0.6152 0.092 Uiso 1 1 calc R
C34 C 0.1835(6) 0.2171(7) 0.5445(5) 0.066(4) Uiso 1 1 d .
H34A H 0.2038 0.1727 0.5483 0.080 Uiso 1 1 calc R
C35 C 0.1882(6) 0.2627(6) 0.4972(5) 0.061(4) Uiso 1 1 d .
H35A H 0.2118 0.2471 0.4698 0.074 Uiso 1 1 calc R
C36 C 0.3493(6) 0.6386(7) 0.3566(6) 0.055(3) Uiso 1 1 d .
C37 C 0.3839(6) 0.6997(7) 0.3896(6) 0.064(4) Uiso 1 1 d .
C38 C 0.4267(7) 0.6713(9) 0.4397(6) 0.110(6) Uani 1 1 d .
H38A H 0.4564 0.6396 0.4266 0.165 Uiso 1 1 calc R
H38B H 0.4033 0.6453 0.4643 0.165 Uiso 1 1 calc R
H38C H 0.4483 0.7107 0.4608 0.165 Uiso 1 1 calc R
C39 C 0.3353(7) 0.7504(8) 0.4062(6) 0.108(5) Uiso 1 1 d .
H39A H 0.3556 0.7904 0.4275 0.163 Uiso 1 1 calc R
H39B H 0.3100 0.7252 0.4298 0.163 Uiso 1 1 calc R
H39C H 0.3093 0.7679 0.3720 0.163 Uiso 1 1 calc R
C40 C 0.4214(7) 0.7400(8) 0.3524(6) 0.106(5) Uiso 1 1 d .
H40A H 0.4526 0.7087 0.3413 0.159 Uiso 1 1 calc R
H40B H 0.4412 0.7805 0.3734 0.159 Uiso 1 1 calc R
H40C H 0.3945 0.7569 0.3185 0.159 Uiso 1 1 calc R
C41 C 0.1943(6) 0.6183(7) 0.1687(6) 0.051(3) Uani 1 1 d .
C42 C 0.1585(7) 0.6822(7) 0.1400(7) 0.088(5) Uani 1 1 d .
C43 C 0.1794(9) 0.7528(10) 0.1666(8) 0.149(7) Uiso 1 1 d .
H43A H 0.1550 0.7909 0.1465 0.223 Uiso 1 1 calc R
H43B H 0.2226 0.7601 0.1640 0.223 Uiso 1 1 calc R
H43C H 0.1740 0.7529 0.2064 0.223 Uiso 1 1 calc R
C44 C 0.1724(11) 0.6859(13) 0.0800(11) 0.215(12) Uiso 1 1 d .
H44A H 0.1505 0.7259 0.0602 0.323 Uiso 1 1 calc R
H44B H 0.1592 0.6420 0.0600 0.323 Uiso 1 1 calc R
H44C H 0.2164 0.6922 0.0810 0.323 Uiso 1 1 calc R
C45 C 0.0915(11) 0.6709(12) 0.1384(10) 0.198(10) Uiso 1 1 d .
H45A H 0.0689 0.7114 0.1202 0.297 Uiso 1 1 calc R
H45B H 0.0829 0.6659 0.1771 0.297 Uiso 1 1 calc R
H45C H 0.0788 0.6278 0.1169 0.297 Uiso 1 1 calc R
C46 C 0.3168(6) 0.3462(5) 0.1675(5) 0.043(3) Uani 1 1 d .
C47 C 0.3401(6) 0.2734(7) 0.1936(6) 0.073(4) Uani 1 1 d .
C48 C 0.3427(11) 0.2832(13) 0.2585(10) 0.211(11) Uiso 1 1 d .
H48A H 0.3571 0.2393 0.2780 0.317 Uiso 1 1 calc R
H48B H 0.3018 0.2946 0.2664 0.317 Uiso 1 1 calc R
H48C H 0.3709 0.3217 0.2718 0.317 Uiso 1 1 calc R
C49 C 0.2961(9) 0.2168(8) 0.1748(9) 0.191(12) Uani 1 1 d .
H49A H 0.3117 0.1718 0.1917 0.286 Uiso 1 1 calc R
H49B H 0.2904 0.2130 0.1335 0.286 Uiso 1 1 calc R
H49C H 0.2569 0.2276 0.1867 0.286 Uiso 1 1 calc R
C50 C 0.4035(10) 0.2586(12) 0.1859(9) 0.188(10) Uiso 1 1 d .
H50A H 0.4162 0.2127 0.2028 0.283 Uiso 1 1 calc R
H50B H 0.4305 0.2957 0.2044 0.283 Uiso 1 1 calc R
H50C H 0.4060 0.2577 0.1454 0.283 Uiso 1 1 calc R
C51 C 0.2599(6) 0.4793(6) 0.0464(5) 0.045(3) Uani 1 1 d .
C52 C 0.2386(6) 0.4915(7) -0.0178(5) 0.065(4) Uiso 1 1 d .
C53 C 0.2591(8) 0.5638(8) -0.0370(7) 0.116(6) Uiso 1 1 d .
H53A H 0.2403 0.6013 -0.0174 0.174 Uiso 1 1 calc R
H53B H 0.2465 0.5687 -0.0779 0.174 Uiso 1 1 calc R
H53C H 0.3037 0.5675 -0.0278 0.174 Uiso 1 1 calc R
C54 C 0.2708(7) 0.4353(8) -0.0510(6) 0.101(5) Uiso 1 1 d .
H54A H 0.2579 0.4421 -0.0917 0.152 Uiso 1 1 calc R
H54B H 0.2593 0.3877 -0.0404 0.152 Uiso 1 1 calc R
H54C H 0.3152 0.4409 -0.0417 0.152 Uiso 1 1 calc R
C55 C 0.1707(7) 0.4774(10) -0.0348(6) 0.126(7) Uani 1 1 d .
H55A H 0.1475 0.5110 -0.0154 0.188 Uiso 1 1 calc R
H55B H 0.1614 0.4291 -0.0241 0.188 Uiso 1 1 calc R
H55C H 0.1593 0.4832 -0.0758 0.188 Uiso 1 1 calc R
C56 C 0.4404(6) 0.5056(6) 0.2563(6) 0.048(3) Uani 1 1 d .
C57 C 0.5035(6) 0.4988(7) 0.2961(5) 0.064(4) Uani 1 1 d .
C58 C 0.5406(9) 0.5637(11) 0.2877(12) 0.233(16) Uani 1 1 d .
H58A H 0.5804 0.5608 0.3121 0.349 Uiso 1 1 calc R
H58B H 0.5189 0.6060 0.2973 0.349 Uiso 1 1 calc R
H58C H 0.5466 0.5663 0.2481 0.349 Uiso 1 1 calc R
C59 C 0.5411(10) 0.4418(11) 0.2778(11) 0.242(17) Uani 1 1 d .
H59A H 0.5800 0.4391 0.3037 0.363 Uiso 1 1 calc R
H59B H 0.5488 0.4516 0.2395 0.363 Uiso 1 1 calc R
H59C H 0.5194 0.3966 0.2782 0.363 Uiso 1 1 calc R
C60 C 0.4965(10) 0.498(2) 0.3545(8) 0.39(3) Uani 1 1 d .
H60A H 0.5368 0.4933 0.3780 0.588 Uiso 1 1 calc R
H60B H 0.4711 0.4572 0.3614 0.588 Uiso 1 1 calc R
H60C H 0.4769 0.5415 0.3639 0.588 Uiso 1 1 calc R
C61 C 0.3871(5) 0.6411(7) 0.1541(6) 0.049(3) Uani 1 1 d .
C62 C 0.4147(7) 0.7114(7) 0.1338(6) 0.072(4) Uiso 1 1 d .
C63 C 0.4810(11) 0.7091(12) 0.1548(10) 0.205(11) Uiso 1 1 d .
H63A H 0.5002 0.7521 0.1430 0.308 Uiso 1 1 calc R
H63B H 0.4989 0.6677 0.1391 0.308 Uiso 1 1 calc R
H63C H 0.4880 0.7061 0.1961 0.308 Uiso 1 1 calc R
C64 C 0.3919(10) 0.7768(11) 0.1623(9) 0.173(9) Uiso 1 1 d .
H64A H 0.4099 0.8195 0.1487 0.260 Uiso 1 1 calc R
H64B H 0.4039 0.7731 0.2034 0.260 Uiso 1 1 calc R
H64C H 0.3472 0.7795 0.1531 0.260 Uiso 1 1 calc R
C65 C 0.4048(17) 0.7170(11) 0.0759(7) 0.35(3) Uani 1 1 d .
H65A H 0.4226 0.7613 0.0649 0.525 Uiso 1 1 calc R
H65B H 0.3608 0.7168 0.0619 0.525 Uiso 1 1 calc R
H65C H 0.4240 0.6770 0.0596 0.525 Uiso 1 1 calc R
C66 C 0.4379(5) 0.4044(6) 0.0539(5) 0.051(3) Uani 1 1 d .
H66A H 0.3999 0.3804 0.0458 0.061 Uiso 1 1 calc R
C67 C 0.4849(6) 0.3861(6) 0.0236(5) 0.062(4) Uani 1 1 d .
H67A H 0.4783 0.3507 -0.0048 0.075 Uiso 1 1 calc R
C68 C 0.5409(7) 0.4197(7) 0.0353(6) 0.070(4) Uiso 1 1 d .
H68A H 0.5728 0.4088 0.0146 0.084 Uiso 1 1 calc R
C69 C 0.5490(6) 0.4682(7) 0.0766(6) 0.068(4) Uani 1 1 d .
H69A H 0.5876 0.4905 0.0867 0.082 Uiso 1 1 calc R
C70 C 0.5002(6) 0.4862(7) 0.1053(5) 0.061(4) Uani 1 1 d .
H70A H 0.5066 0.5218 0.1336 0.073 Uiso 1 1 calc R
C1S C 0.2921(18) 0.606(2) -0.2280(16) 0.150(15) Uiso 0.50 1 d P
H1SD H 0.3363 0.6146 -0.2235 0.225 Uiso 0.50 1 calc PR
H1SE H 0.2731 0.6422 -0.2071 0.225 Uiso 0.50 1 calc PR
H1SF H 0.2745 0.6085 -0.2681 0.225 Uiso 0.50 1 calc PR
C2S C 0.282(2) 0.546(3) -0.2088(19) 0.133(15) Uiso 0.50 1 d P
C3S C 0.223(2) 0.545(3) -0.219(2) 0.21(2) Uiso 0.50 1 d P
H3SA H 0.2082 0.5004 -0.2052 0.314 Uiso 0.50 1 calc PR
H3SB H 0.2089 0.5495 -0.2595 0.314 Uiso 0.50 1 calc PR
H3SC H 0.2073 0.5846 -0.1990 0.314 Uiso 0.50 1 calc PR
O1S O 0.3084(18) 0.504(2) -0.1933(15) 0.200(15) Uiso 0.50 1 d P

loop_
_atom_site_aniso_label
_atom_site_aniso_U_11
_atom_site_aniso_U_22
_atom_site_aniso_U_33
_atom_site_aniso_U_23
_atom_site_aniso_U_13
_atom_site_aniso_U_12
Fe1 0.0323(10) 0.0452(10) 0.0343(10) 0.0056(7) 0.0042(8) 0.0013(8)
Fe2 0.0340(10) 0.0518(10) 0.0348(10) -0.0010(8) 0.0056(8) 0.0040(8)
Fe3 0.0495(12) 0.0421(10) 0.0329(10) 0.0042(7) 0.0086(8) 0.0062(8)
Fe4 0.0330(10) 0.0355(9) 0.0331(10) 0.0020(7) 0.0032(8) -0.0010(7)
Fe5 0.0385(10) 0.0421(10) 0.0351(10) -0.0052(7) 0.0076(8) -0.0075(8)
Fe6 0.0362(10) 0.0431(10) 0.0381(10) -0.0017(7) 0.0094(8) -0.0014(8)
O1 0.033(5) 0.069(5) 0.021(4) -0.001(4) -0.001(4) -0.007(4)
O2 0.049(5) 0.054(5) 0.032(4) -0.002(3) 0.013(4) -0.011(4)
O3 0.029(4) 0.048(4) 0.026(4) 0.006(3) 0.000(3) 0.005(3)
O4 0.020(4) 0.041(4) 0.042(5) 0.001(3) 0.005(3) -0.005(3)
O5 0.054(5) 0.045(5) 0.036(5) 0.004(4) 0.004(4) -0.006(4)
O6 0.097(7) 0.048(5) 0.032(5) 0.003(4) 0.014(5) -0.004(5)
O7 0.035(5) 0.083(6) 0.042(5) 0.011(4) 0.013(4) 0.004(4)
O8 0.044(5) 0.076(6) 0.051(6) 0.011(4) 0.018(5) -0.002(5)
O9 0.055(6) 0.043(5) 0.059(6) 0.003(4) 0.004(5) 0.010(4)
O10 0.030(5) 0.044(5) 0.067(6) -0.010(4) 0.000(4) 0.005(4)
O11 0.023(4) 0.062(5) 0.045(5) 0.005(4) 0.003(4) 0.003(4)
O12 0.031(5) 0.047(5) 0.052(5) -0.007(4) 0.006(4) -0.008(4)
O13 0.030(5) 0.083(6) 0.047(5) 0.005(5) 0.003(4) 0.016(4)
O14 0.053(6) 0.073(6) 0.044(5) 0.017(4) 0.017(5) 0.018(5)
O15 0.051(6) 0.077(6) 0.041(5) -0.016(4) 0.005(5) -0.008(5)
O16 0.042(5) 0.065(6) 0.043(5) -0.008(4) 0.016(4) -0.005(4)
O17 0.043(5) 0.071(6) 0.042(5) -0.001(4) 0.000(4) -0.006(4)
O18 0.055(5) 0.045(5) 0.051(5) -0.006(4) 0.013(4) -0.012(4)
O19 0.044(5) 0.037(5) 0.050(5) 0.003(4) -0.006(4) 0.002(4)
O20 0.046(5) 0.045(5) 0.053(6) -0.006(4) -0.003(5) 0.006(4)
O21 0.038(5) 0.059(5) 0.029(5) 0.002(4) 0.002(4) -0.006(4)
O22 0.044(6) 0.077(6) 0.048(5) 0.003(4) 0.007(4) -0.001(5)
O23 0.040(5) 0.036(4) 0.053(5) 0.002(3) 0.010(4) -0.001(4)
O24 0.055(6) 0.037(5) 0.075(6) -0.007(4) 0.039(5) 0.003(4)
O25 0.037(5) 0.096(7) 0.046(5) -0.019(5) -0.002(4) 0.003(5)
O26 0.033(5) 0.080(6) 0.041(5) -0.012(4) -0.008(4) 0.012(4)
O27 0.082(7) 0.053(5) 0.064(6) -0.012(4) 0.036(5) -0.033(5)
O28 0.076(7) 0.032(5) 0.086(7) -0.002(4) 0.040(5) -0.008(5)
N1 0.077(8) 0.051(6) 0.035(6) 0.010(5) 0.017(6) 0.017(6)
N2 0.055(8) 0.045(6) 0.048(7) -0.007(5) 0.012(6) -0.001(5)
C1 0.046(8) 0.037(8) 0.056(9) 0.005(7) 0.013(7) 0.001(6)
C2 0.095(12) 0.054(9) 0.049(9) -0.002(6) 0.006(8) 0.009(8)
C4 0.21(2) 0.166(18) 0.149(18) -0.055(14) 0.113(17) -0.152(17)
C5 0.125(14) 0.074(10) 0.060(10) -0.011(7) 0.022(9) -0.025(9)
C6 0.032(8) 0.048(8) 0.058(10) -0.002(6) 0.006(7) 0.007(6)
C7 0.042(10) 0.132(14) 0.071(11) 0.036(9) 0.030(9) 0.032(9)
C8 0.041(14) 0.84(9) 0.12(2) 0.00(3) 0.017(14) -0.07(3)
C9 0.078(15) 0.25(3) 0.29(3) 0.13(2) 0.084(18) 0.026(16)
C10 0.14(2) 0.113(18) 1.02(10) -0.23(4) 0.32(4) -0.048(16)
C11 0.041(9) 0.033(8) 0.078(10) -0.007(7) -0.002(8) 0.009(6)
C12 0.064(11) 0.068(10) 0.146(16) -0.049(10) -0.027(11) 0.020(8)
C13 0.24(3) 0.39(4) 0.16(2) -0.07(3) 0.10(2) 0.15(3)
C16 0.030(8) 0.048(8) 0.034(8) 0.007(6) -0.007(7) -0.010(6)
C17 0.056(9) 0.055(8) 0.047(8) 0.003(6) -0.001(7) 0.005(7)
C19 0.090(15) 0.47(4) 0.050(13) 0.003(18) -0.040(11) 0.01(2)
C21 0.065(11) 0.075(10) 0.030(8) 0.014(7) 0.004(8) 0.049(9)
C26 0.037(8) 0.060(8) 0.038(8) -0.008(6) 0.012(7) 0.003(7)
C27 0.102(13) 0.095(12) 0.065(10) -0.033(8) 0.034(9) -0.048(10)
C31 0.088(11) 0.046(8) 0.049(8) 0.016(6) 0.025(8) 0.014(7)
C38 0.079(12) 0.156(15) 0.081(12) -0.033(10) -0.028(10) -0.023(11)
C41 0.049(9) 0.045(8) 0.064(10) 0.016(7) 0.026(8) 0.005(7)
C42 0.081(12) 0.055(9) 0.117(14) -0.009(8) -0.018(10) 0.010(8)
C46 0.056(9) 0.023(7) 0.051(8) 0.002(5) 0.011(7) 0.004(7)
C47 0.054(10) 0.075(10) 0.095(12) 0.021(8) 0.031(9) 0.030(8)
C49 0.19(2) 0.039(10) 0.30(3) 0.042(13) -0.09(2) -0.044(12)
C51 0.044(9) 0.057(8) 0.033(8) -0.003(6) -0.003(7) 0.003(7)
C55 0.083(13) 0.22(2) 0.061(11) 0.037(11) -0.033(10) -0.027(13)
C56 0.042(9) 0.052(8) 0.048(9) 0.010(7) -0.002(7) -0.011(7)
C57 0.051(9) 0.077(10) 0.058(10) -0.012(7) -0.009(7) -0.004(8)
C58 0.118(19) 0.14(2) 0.39(4) 0.06(2) -0.11(2) -0.050(16)
C59 0.15(2) 0.16(2) 0.34(4) -0.08(2) -0.17(2) 0.110(17)
C60 0.080(17) 1.03(9) 0.049(14) 0.11(3) -0.028(12) 0.07(3)
C61 0.031(8) 0.062(10) 0.050(9) 0.019(7) -0.005(7) -0.023(7)
C65 0.87(8) 0.15(2) 0.041(12) 0.003(11) 0.12(2) -0.25(3)
C66 0.036(8) 0.053(8) 0.070(9) -0.003(7) 0.027(7) 0.008(6)
C67 0.060(9) 0.061(9) 0.071(10) -0.023(7) 0.026(8) -0.005(7)
C69 0.041(9) 0.095(11) 0.070(10) 0.006(8) 0.012(8) -0.004(8)
C70 0.046(9) 0.083(10) 0.056(9) -0.010(7) 0.016(7) -0.004(8)

loop_
_atom_type_symbol
_atom_type_description
_atom_type_scat_dispersion_real
_atom_type_scat_dispersion_imag
_atom_type_scat_source
C C 0.0033 0.0016 'International Tables Vol C Tables 4.2.6.8 and 6.1.1.4'
H H 0.0000 0.0000 'International Tables Vol C Tables 4.2.6.8 and 6.1.1.4'
N N 0.0061 0.0033 'International Tables Vol C Tables 4.2.6.8 and 6.1.1.4'
O O 0.0106 0.0060 'International Tables Vol C Tables 4.2.6.8 and 6.1.1.4'
Fe Fe 0.3463 0.8444 'International Tables Vol C Tables 4.2.6.8 and 6.1.1.4'

loop_
_geom_angle_atom_site_label_1
_geom_angle_atom_site_label_2
_geom_angle_atom_site_label_3
_geom_angle
O3 Fe1 O11 179.6(3)
O3 Fe1 O1 90.3(3)
O11 Fe1 O1 89.8(3)
O3 Fe1 O9 90.6(3)
O11 Fe1 O9 89.0(3)
O1 Fe1 O9 94.7(3)
O3 Fe1 O7 95.3(3)
O11 Fe1 O7 84.6(3)
O1 Fe1 O7 174.4(3)
O9 Fe1 O7 85.7(3)
O3 Fe1 O5 92.7(3)
O11 Fe1 O5 87.8(3)
O1 Fe1 O5 93.0(3)
O9 Fe1 O5 171.7(3)
O7 Fe1 O5 86.4(3)
O3 Fe2 O17 177.5(3)
O3 Fe2 O2 90.1(3)
O17 Fe2 O2 88.7(3)
O3 Fe2 O13 92.5(3)
O17 Fe2 O13 89.8(3)
O2 Fe2 O13 95.7(3)
O3 Fe2 O10 89.6(3)
O17 Fe2 O10 88.2(3)
O2 Fe2 O10 93.5(3)
O13 Fe2 O10 170.5(3)
O3 Fe2 O15 96.2(3)
O17 Fe2 O15 85.1(3)
O2 Fe2 O15 173.7(3)
O13 Fe2 O15 84.9(3)
O10 Fe2 O15 85.7(3)
O3 Fe3 O6 94.9(3)
O3 Fe3 O16 96.9(3)
O6 Fe3 O16 168.2(3)
O3 Fe3 O8 97.0(3)
O6 Fe3 O8 90.4(3)
O16 Fe3 O8 88.0(3)
O3 Fe3 O14 93.7(3)
O6 Fe3 O14 90.2(3)
O16 Fe3 O14 89.3(3)
O8 Fe3 O14 169.2(3)
O3 Fe3 N1 178.0(3)
O6 Fe3 N1 85.0(3)
O16 Fe3 N1 83.2(3)
O8 Fe3 N1 85.0(3)
O14 Fe3 N1 84.3(4)
O4 Fe4 O12 177.7(3)
O4 Fe4 O23 93.3(3)
O12 Fe4 O23 88.5(3)
O4 Fe4 O19 92.6(3)
O12 Fe4 O19 85.7(3)
O23 Fe4 O19 171.3(3)
O4 Fe4 O1 89.1(3)
O12 Fe4 O1 89.5(3)
O23 Fe4 O1 93.3(3)
O19 Fe4 O1 93.2(3)
O4 Fe4 O21 93.8(3)
O12 Fe4 O21 87.5(3)
O23 Fe4 O21 89.8(3)
O19 Fe4 O21 83.5(3)
O1 Fe4 O21 175.6(3)
O4 Fe5 O20 93.9(3)
O4 Fe5 O18 178.1(3)
O20 Fe5 O18 87.4(3)
O4 Fe5 O2 88.7(3)
O20 Fe5 O2 93.7(3)
O18 Fe5 O2 92.6(3)
O4 Fe5 O27 92.5(3)
O20 Fe5 O27 86.7(3)
O18 Fe5 O27 86.2(3)
O2 Fe5 O27 178.7(3)
O4 Fe5 O25 94.2(3)
O20 Fe5 O25 169.6(3)
O18 Fe5 O25 84.4(3)
O2 Fe5 O25 93.1(3)
O27 Fe5 O25 86.4(4)
O4 Fe6 O24 93.6(3)
O4 Fe6 O28 97.5(3)
O24 Fe6 O28 168.9(3)
O4 Fe6 O22 96.1(3)
O24 Fe6 O22 91.0(3)
O28 Fe6 O22 88.0(3)
O4 Fe6 O26 96.7(3)
O24 Fe6 O26 89.8(3)
O28 Fe6 O26 88.7(3)
O22 Fe6 O26 167.1(3)
O4 Fe6 N2 177.5(3)
O24 Fe6 N2 84.3(3)
O28 Fe6 N2 84.6(3)
O22 Fe6 N2 85.1(3)
O26 Fe6 N2 82.1(3)
O2 O1 Fe1 110.9(4)
O2 O1 Fe4 116.4(5)
Fe1 O1 Fe4 129.8(3)
O1 O2 Fe5 110.8(4)
O1 O2 Fe2 117.7(5)
Fe5 O2 Fe2 127.3(3)
Fe3 O3 Fe2 121.7(3)
Fe3 O3 Fe1 121.6(3)
Fe2 O3 Fe1 116.7(3)
Fe6 O4 Fe4 122.5(3)
Fe6 O4 Fe5 121.5(3)
Fe4 O4 Fe5 116.0(3)
C1 O5 Fe1 131.9(7)
C1 O6 Fe3 134.1(7)
C6 O7 Fe1 135.5(8)
C6 O8 Fe3 132.0(8)
C11 O9 Fe1 130.3(7)
C11 O10 Fe2 128.5(7)
C16 O11 Fe1 131.1(7)
C16 O12 Fe4 126.9(7)
C21 O13 Fe2 126.1(8)
C21 O14 Fe3 133.9(8)
C26 O15 Fe2 133.4(7)
C26 O16 Fe3 126.3(7)
C36 O17 Fe2 129.5(8)
C36 O18 Fe5 126.3(7)
C41 O19 Fe4 127.1(7)
C41 O20 Fe5 132.0(7)
C51 O21 Fe4 133.5(7)
C51 O22 Fe6 128.2(8)
C46 O23 Fe4 127.2(7)
C46 O24 Fe6 131.4(7)
C56 O25 Fe5 134.4(8)
C56 O26 Fe6 131.4(8)
C61 O27 Fe5 134.0(8)
C61 O28 Fe6 130.2(8)
C35 N1 C31 118.1(10)
C35 N1 Fe3 120.7(8)
C31 N1 Fe3 120.8(7)
C66 N2 C70 117.1(11)
C66 N2 Fe6 121.6(8)
C70 N2 Fe6 121.3(8)
O6 C1 O5 124.7(10)
O6 C1 C2 117.2(10)
O5 C1 C2 117.9(11)
C3 C2 C1 107.3(12)
C3 C2 C4 107.3(13)
C1 C2 C4 107.5(11)
C3 C2 C5 111.0(12)
C1 C2 C5 111.3(11)
C4 C2 C5 112.2(12)
O8 C6 O7 123.2(11)
O8 C6 C7 117.8(12)
O7 C6 C7 118.9(11)
C10 C7 C9 114(2)
C10 C7 C8 112(2)
C9 C7 C8 99.9(19)
C10 C7 C6 109.9(15)
C9 C7 C6 111.0(12)
C8 C7 C6 110.1(13)
O10 C11 O9 125.4(11)
O10 C11 C12 116.9(11)
O9 C11 C12 117.6(11)
C13 C12 C11 108.5(15)
C13 C12 C15 111.3(18)
C11 C12 C15 112.7(13)
C13 C12 C14 107.7(17)
C11 C12 C14 108.9(15)
C15 C12 C14 107.6(15)
O12 C16 O11 126.0(10)
O12 C16 C17 119.6(11)
O11 C16 C17 114.3(11)
C20 C17 C19 104.8(14)
C20 C17 C18 114.5(14)
C19 C17 C18 103.2(14)
C20 C17 C16 112.2(12)
C19 C17 C16 111.2(12)
C18 C17 C16 110.4(11)
O14 C21 O13 127.5(11)
O14 C21 C22 118.7(13)
O13 C21 C22 113.8(14)
C23 C22 C25 97(2)
C23 C22 C24 121(2)
C25 C22 C24 101.2(19)
C23 C22 C21 119.7(18)
C25 C22 C21 104.5(18)
C24 C22 C21 108.9(17)
O16 C26 O15 125.2(11)
O16 C26 C27 117.7(11)
O15 C26 C27 117.1(11)
C29 C27 C28 103.1(17)
C29 C27 C26 108.7(17)
C28 C27 C26 112.7(15)
C29 C27 C30 99.9(16)
C28 C27 C30 120.3(15)
C26 C27 C30 110.4(9)
N1 C31 C32 121.1(11)
C33 C32 C31 120.8(13)
C34 C33 C32 118.5(14)
C33 C34 C35 118.1(13)
N1 C35 C34 123.3(12)
O17 C36 O18 123.4(11)
O17 C36 C37 120.5(12)
O18 C36 C37 116.1(11)
C38 C37 C40 108.2(12)
C38 C37 C36 110.0(11)
C40 C37 C36 110.6(11)
C38 C37 C39 113.1(12)
C40 C37 C39 108.1(12)
C36 C37 C39 106.9(11)
O20 C41 O19 125.7(10)
O20 C41 C42 118.1(11)
O19 C41 C42 116.2(12)
C45 C42 C43 111.8(16)
C45 C42 C44 109.5(16)
C43 C42 C44 105.2(16)
C45 C42 C41 109.6(14)
C43 C42 C41 113.6(13)
C44 C42 C41 106.8(15)
O24 C46 O23 125.7(10)
O24 C46 C47 117.7(12)
O23 C46 C47 116.6(11)
C49 C47 C50 115.0(16)
C49 C47 C48 107.9(16)
C50 C47 C48 105.3(15)
C49 C47 C46 111.1(12)
C50 C47 C46 112.2(14)
C48 C47 C46 104.6(13)
O21 C51 O22 126.4(11)
O21 C51 C52 121.6(11)
O22 C51 C52 112.0(12)
C55 C52 C53 113.9(12)
C55 C52 C51 111.7(12)
C53 C52 C51 111.8(11)
C55 C52 C54 104.9(12)
C53 C52 C54 105.8(12)
C51 C52 C54 108.2(11)
O26 C56 O25 125.1(11)
O26 C56 C57 118.3(12)
O25 C56 C57 116.5(11)
C60 C57 C59 115.7(19)
C60 C57 C58 107(2)
C59 C57 C58 102.1(18)
C60 C57 C56 111.8(14)
C59 C57 C56 111.8(12)
C58 C57 C56 107.7(12)
O28 C61 O27 127.2(11)
O28 C61 C62 117.3(12)
O27 C61 C62 115.5(12)
C65 C62 C63 110(2)
C65 C62 C64 112.1(17)
C63 C62 C64 104.6(15)
C65 C62 C61 111.8(13)
C63 C62 C61 106.6(13)
C64 C62 C61 111.7(14)
N2 C66 C67 122.1(11)
C68 C67 C66 119.8(12)
C69 C68 C67 118.3(14)
C68 C69 C70 120.2(13)
N2 C70 C69 122.4(12)
O1S C2S C1S 136(6)
O1S C2S C3S 124(6)
C1S C2S C3S 100(5)

loop_
_geom_bond_atom_site_label_1
_geom_bond_atom_site_label_2
_geom_bond_distance
Fe1 O3 1.914(6)
Fe1 O11 2.014(7)
Fe1 O1 2.021(7)
Fe1 O9 2.029(7)
Fe1 O7 2.045(8)
Fe1 O5 2.047(7)
Fe2 O3 1.898(6)
Fe2 O17 2.002(8)
Fe2 O2 2.024(7)
Fe2 O13 2.037(8)
Fe2 O10 2.040(7)
Fe2 O15 2.063(8)
Fe3 O3 1.880(6)
Fe3 O6 1.991(8)
Fe3 O16 2.011(7)
Fe3 O8 2.014(8)
Fe3 O14 2.026(8)
Fe3 N1 2.196(9)
Fe4 O4 1.901(6)
Fe4 O12 2.009(7)
Fe4 O23 2.020(7)
Fe4 O19 2.020(7)
Fe4 O1 2.047(6)
Fe4 O21 2.078(7)
Fe5 O4 1.918(6)
Fe5 O20 1.987(8)
Fe5 O18 2.012(7)
Fe5 O2 2.013(7)
Fe5 O27 2.027(8)
Fe5 O25 2.036(8)
Fe6 O4 1.887(6)
Fe6 O24 1.993(7)
Fe6 O28 1.995(8)
Fe6 O22 2.008(8)
Fe6 O26 2.010(7)
Fe6 N2 2.231(10)
O1 O2 1.522(9)
O5 C1 1.266(12)
O6 C1 1.252(12)
O7 C6 1.259(13)
O8 C6 1.257(12)
O9 C11 1.258(13)
O10 C11 1.238(12)
O11 C16 1.264(12)
O12 C16 1.247(13)
O13 C21 1.272(14)
O14 C21 1.232(15)
O15 C26 1.280(13)
O16 C26 1.248(12)
O17 C36 1.244(13)
O18 C36 1.283(13)
O19 C41 1.282(13)
O20 C41 1.266(13)
O21 C51 1.228(13)
O22 C51 1.280(13)
O23 C46 1.286(13)
O24 C46 1.248(13)
O25 C56 1.268(14)
O26 C56 1.244(13)
O27 C61 1.263(14)
O28 C61 1.228(14)
N1 C35 1.320(13)
N1 C31 1.336(13)
N2 C66 1.330(13)
N2 C70 1.335(14)
C1 C2 1.523(15)
C2 C3 1.498(18)
C2 C4 1.525(19)
C2 C5 1.533(15)
C6 C7 1.518(16)
C7 C10 1.37(2)
C7 C9 1.47(2)
C7 C8 1.49(2)
C11 C12 1.515(17)
C12 C13 1.47(2)
C12 C15 1.52(2)
C12 C14 1.54(2)
C16 C17 1.537(15)
C17 C20 1.448(19)
C17 C19 1.462(19)
C17 C18 1.476(19)
C21 C22 1.56(2)
C22 C23 1.38(3)
C22 C25 1.45(3)
C22 C24 1.48(2)
C26 C27 1.537(16)
C27 C29 1.42(3)
C27 C28 1.52(3)
C27 C30 1.578(14)
C31 C32 1.390(15)
C32 C33 1.377(16)
C33 C34 1.349(16)
C34 C35 1.426(15)
C36 C37 1.519(16)
C37 C38 1.490(16)
C37 C40 1.502(17)
C37 C39 1.527(17)
C41 C42 1.531(17)
C42 C45 1.48(2)
C42 C43 1.50(2)
C42 C44 1.50(2)
C46 C47 1.548(15)
C47 C49 1.455(18)
C47 C50 1.46(2)
C47 C48 1.54(2)
C51 C52 1.538(16)
C52 C55 1.503(18)
C52 C53 1.519(18)
C52 C54 1.550(17)
C56 C57 1.550(16)
C57 C60 1.42(2)
C57 C59 1.46(2)
C57 C58 1.49(2)
C61 C62 1.557(16)
C62 C65 1.360(18)
C62 C63 1.46(2)
C62 C64 1.52(2)
C66 C67 1.392(15)
C67 C68 1.368(16)
C68 C69 1.326(16)
C69 C70 1.397(16)
C1S C2S 1.25(5)
C2S O1S 1.00(5)
C2S C3S 1.28(6)

loop_
_geom_torsion_atom_site_label_1
_geom_torsion_atom_site_label_2
_geom_torsion_atom_site_label_3
_geom_torsion_atom_site_label_4
_geom_torsion
O3 Fe1 O1 O2 -32.3(5)
O11 Fe1 O1 O2 147.3(5)
O9 Fe1 O1 O2 58.4(5)
O7 Fe1 O1 O2 152(3)
O5 Fe1 O1 O2 -124.9(5)
O3 Fe1 O1 Fe4 168.0(4)
O11 Fe1 O1 Fe4 -12.5(5)
O9 Fe1 O1 Fe4 -101.4(5)
O7 Fe1 O1 Fe4 -8(3)
O5 Fe1 O1 Fe4 75.3(5)
O4 Fe4 O1 O2 3.4(5)
O12 Fe4 O1 O2 -174.8(5)
O23 Fe4 O1 O2 96.7(5)
O19 Fe4 O1 O2 -89.2(5)
O21 Fe4 O1 O2 -129(4)
O4 Fe4 O1 Fe1 162.3(5)
O12 Fe4 O1 Fe1 -15.9(5)
O23 Fe4 O1 Fe1 -104.4(5)
O19 Fe4 O1 Fe1 69.7(5)
O21 Fe4 O1 Fe1 30(4)
Fe1 O1 O2 Fe5 -139.0(3)
Fe4 O1 O2 Fe5 23.7(6)
Fe1 O1 O2 Fe2 19.4(6)
Fe4 O1 O2 Fe2 -177.8(3)
O4 Fe5 O2 O1 -37.6(5)
O20 Fe5 O2 O1 56.2(5)
O18 Fe5 O2 O1 143.7(5)
O27 Fe5 O2 O1 162(15)
O25 Fe5 O2 O1 -131.8(5)
O4 Fe5 O2 Fe2 166.5(5)
O20 Fe5 O2 Fe2 -99.7(5)
O18 Fe5 O2 Fe2 -12.1(5)
O27 Fe5 O2 Fe2 6(16)
O25 Fe5 O2 Fe2 72.3(5)
O3 Fe2 O2 O1 4.2(5)
O17 Fe2 O2 O1 -173.6(5)
O13 Fe2 O2 O1 96.8(5)
O10 Fe2 O2 O1 -85.4(5)
O15 Fe2 O2 O1 -168(3)
O3 Fe2 O2 Fe5 158.7(5)
O17 Fe2 O2 Fe5 -19.1(5)
O13 Fe2 O2 Fe5 -108.8(5)
O10 Fe2 O2 Fe5 69.0(5)
O15 Fe2 O2 Fe5 -13(3)
O6 Fe3 O3 Fe2 -133.4(4)
O16 Fe3 O3 Fe2 46.8(4)
O8 Fe3 O3 Fe2 135.6(4)
O14 Fe3 O3 Fe2 -42.9(4)
N1 Fe3 O3 Fe2 -46(10)
O6 Fe3 O3 Fe1 46.8(4)
O16 Fe3 O3 Fe1 -132.9(4)
O8 Fe3 O3 Fe1 -44.1(4)
O14 Fe3 O3 Fe1 137.4(4)
N1 Fe3 O3 Fe1 134(9)
O17 Fe2 O3 Fe3 -148(7)
O2 Fe2 O3 Fe3 151.1(4)
O13 Fe2 O3 Fe3 55.3(4)
O10 Fe2 O3 Fe3 -115.4(4)
O15 Fe2 O3 Fe3 -29.8(4)
O17 Fe2 O3 Fe1 31(7)
O2 Fe2 O3 Fe1 -29.2(4)
O13 Fe2 O3 Fe1 -124.9(4)
O10 Fe2 O3 Fe1 64.3(4)
O15 Fe2 O3 Fe1 150.0(4)
O11 Fe1 O3 Fe3 114(42)
O1 Fe1 O3 Fe3 -142.2(4)
O9 Fe1 O3 Fe3 123.1(4)
O7 Fe1 O3 Fe3 37.4(4)
O5 Fe1 O3 Fe3 -49.2(4)
O11 Fe1 O3 Fe2 -66(42)
O1 Fe1 O3 Fe2 38.1(4)
O9 Fe1 O3 Fe2 -56.6(4)
O7 Fe1 O3 Fe2 -142.4(4)
O5 Fe1 O3 Fe2 131.0(4)
O24 Fe6 O4 Fe4 -42.3(4)
O28 Fe6 O4 Fe4 137.9(4)
O22 Fe6 O4 Fe4 49.1(4)
O26 Fe6 O4 Fe4 -132.6(4)
N2 Fe6 O4 Fe4 -72(8)
O24 Fe6 O4 Fe5 135.5(4)
O28 Fe6 O4 Fe5 -44.3(4)
O22 Fe6 O4 Fe5 -133.1(4)
O26 Fe6 O4 Fe5 45.2(4)
N2 Fe6 O4 Fe5 106(8)
O12 Fe4 O4 Fe6 -162(7)
O23 Fe4 O4 Fe6 52.4(4)
O19 Fe4 O4 Fe6 -121.3(4)
O1 Fe4 O4 Fe6 145.6(4)
O21 Fe4 O4 Fe6 -37.7(4)
O12 Fe4 O4 Fe5 20(8)
O23 Fe4 O4 Fe5 -125.6(4)
O19 Fe4 O4 Fe5 60.8(4)
O1 Fe4 O4 Fe5 -32.3(4)
O21 Fe4 O4 Fe5 144.4(3)
O20 Fe5 O4 Fe6 131.6(4)
O18 Fe5 O4 Fe6 -2(9)
O2 Fe5 O4 Fe6 -134.8(4)
O27 Fe5 O4 Fe6 44.8(4)
O25 Fe5 O4 Fe6 -41.8(4)
O20 Fe5 O4 Fe4 -50.5(4)
O18 Fe5 O4 Fe4 176(100)
O2 Fe5 O4 Fe4 43.1(4)
O27 Fe5 O4 Fe4 -137.3(4)
O25 Fe5 O4 Fe4 136.1(4)
O3 Fe1 O5 C1 29.0(10)
O11 Fe1 O5 C1 -150.9(10)
O1 Fe1 O5 C1 119.4(10)
O9 Fe1 O5 C1 -84(2)
O7 Fe1 O5 C1 -66.2(10)
O3 Fe3 O6 C1 -20.3(11)
O16 Fe3 O6 C1 158.6(14)
O8 Fe3 O6 C1 76.8(11)
O14 Fe3 O6 C1 -114.0(11)
N1 Fe3 O6 C1 161.7(11)
O3 Fe1 O7 C6 -10.2(11)
O11 Fe1 O7 C6 170.3(11)
O1 Fe1 O7 C6 165(3)
O9 Fe1 O7 C6 -100.4(11)
O5 Fe1 O7 C6 82.2(11)
O3 Fe3 O8 C6 30.1(10)
O6 Fe3 O8 C6 -64.8(10)
O16 Fe3 O8 C6 126.8(10)
O14 Fe3 O8 C6 -157.9(16)
N1 Fe3 O8 C6 -149.8(10)
O3 Fe1 O9 C11 5.0(11)
O11 Fe1 O9 C11 -175.0(11)
O1 Fe1 O9 C11 -85.3(11)
O7 Fe1 O9 C11 100.3(11)
O5 Fe1 O9 C11 118(2)
O3 Fe2 O10 C11 -27.5(10)
O17 Fe2 O10 C11 151.1(10)
O2 Fe2 O10 C11 62.6(11)
O13 Fe2 O10 C11 -130.8(19)
O15 Fe2 O10 C11 -123.7(11)
O3 Fe1 O11 C16 145(42)
O1 Fe1 O11 C16 41.5(9)
O9 Fe1 O11 C16 136.2(9)
O7 Fe1 O11 C16 -138.0(9)
O5 Fe1 O11 C16 -51.5(9)
O4 Fe4 O12 C16 0(8)
O23 Fe4 O12 C16 145.1(9)
O19 Fe4 O12 C16 -41.4(9)
O1 Fe4 O12 C16 51.8(9)
O21 Fe4 O12 C16 -125.1(9)
O3 Fe2 O13 C21 -42.3(10)
O17 Fe2 O13 C21 138.7(10)
O2 Fe2 O13 C21 -132.7(10)
O10 Fe2 O13 C21 61(2)
O15 Fe2 O13 C21 53.6(10)
O3 Fe3 O14 C21 6.4(12)
O6 Fe3 O14 C21 101.3(12)
O16 Fe3 O14 C21 -90.5(12)
O8 Fe3 O14 C21 -165.6(16)
N1 Fe3 O14 C21 -173.7(12)
O3 Fe2 O15 C26 -3.0(11)
O17 Fe2 O15 C26 174.8(10)
O2 Fe2 O15 C26 169(2)
O13 Fe2 O15 C26 -95.0(10)
O10 Fe2 O15 C26 86.2(10)
O3 Fe3 O16 C26 -47.3(9)
O6 Fe3 O16 C26 133.8(16)
O8 Fe3 O16 C26 -144.1(9)
O14 Fe3 O16 C26 46.3(9)
N1 Fe3 O16 C26 130.7(10)
O3 Fe2 O17 C36 -3(7)
O2 Fe2 O17 C36 57.2(10)
O13 Fe2 O17 C36 152.9(10)
O10 Fe2 O17 C36 -36.4(10)
O15 Fe2 O17 C36 -122.2(10)
O4 Fe5 O18 C36 -86(9)
O20 Fe5 O18 C36 140.4(9)
O2 Fe5 O18 C36 46.8(9)
O27 Fe5 O18 C36 -132.8(10)
O25 Fe5 O18 C36 -46.0(9)
O4 Fe4 O19 C41 -34.1(9)
O12 Fe4 O19 C41 144.5(9)
O23 Fe4 O19 C41 -167.0(18)
O1 Fe4 O19 C41 55.2(9)
O21 Fe4 O19 C41 -127.6(9)
O4 Fe5 O20 C41 3.6(10)
O18 Fe5 O20 C41 -177.8(10)
O2 Fe5 O20 C41 -85.4(10)
O27 Fe5 O20 C41 95.9(10)
O25 Fe5 O20 C41 144.3(17)
O4 Fe4 O21 C51 -1.3(10)
O12 Fe4 O21 C51 176.9(10)
O23 Fe4 O21 C51 -94.6(10)
O19 Fe4 O21 C51 90.9(10)
O1 Fe4 O21 C51 131(4)
O4 Fe6 O22 C51 -31.1(9)
O24 Fe6 O22 C51 62.6(9)
O28 Fe6 O22 C51 -128.5(9)
O26 Fe6 O22 C51 156.3(13)
N2 Fe6 O22 C51 146.7(9)
O4 Fe4 O23 C46 -23.1(9)
O12 Fe4 O23 C46 158.2(9)
O19 Fe4 O23 C46 110(2)
O1 Fe4 O23 C46 -112.4(9)
O21 Fe4 O23 C46 70.7(9)
O4 Fe6 O24 C46 -6.5(11)
O28 Fe6 O24 C46 172.4(16)
O22 Fe6 O24 C46 -102.7(10)
O26 Fe6 O24 C46 90.2(10)
N2 Fe6 O24 C46 172.3(11)
O4 Fe5 O25 C56 18.9(11)
O20 Fe5 O25 C56 -121.7(18)
O18 Fe5 O25 C56 -159.9(11)
O2 Fe5 O25 C56 107.9(11)
O27 Fe5 O25 C56 -73.3(11)
O4 Fe6 O26 C56 -27.2(10)
O24 Fe6 O26 C56 -120.7(10)
O28 Fe6 O26 C56 70.2(10)
O22 Fe6 O26 C56 145.4(13)
N2 Fe6 O26 C56 155.0(10)
O4 Fe5 O27 C61 -23.9(11)
O20 Fe5 O27 C61 -117.7(11)
O18 Fe5 O27 C61 154.7(11)
O2 Fe5 O27 C61 137(15)
O25 Fe5 O27 C61 70.1(11)
O4 Fe6 O28 C61 17.7(11)
O24 Fe6 O28 C61 -161.2(15)
O22 Fe6 O28 C61 113.6(11)
O26 Fe6 O28 C61 -78.9(11)
N2 Fe6 O28 C61 -161.1(11)
O3 Fe3 N1 C35 -36(10)
O6 Fe3 N1 C35 50.9(9)
O16 Fe3 N1 C35 -129.8(9)
O8 Fe3 N1 C35 141.7(9)
O14 Fe3 N1 C35 -39.8(9)
O3 Fe3 N1 C31 136(9)
O6 Fe3 N1 C31 -136.9(10)
O16 Fe3 N1 C31 42.5(9)
O8 Fe3 N1 C31 -46.0(10)
O14 Fe3 N1 C31 132.5(10)
O4 Fe6 N2 C66 72(8)
O24 Fe6 N2 C66 42.6(9)
O28 Fe6 N2 C66 -137.4(9)
O22 Fe6 N2 C66 -49.0(9)
O26 Fe6 N2 C66 133.2(9)
O4 Fe6 N2 C70 -108(8)
O24 Fe6 N2 C70 -138.0(9)
O28 Fe6 N2 C70 42.0(9)
O22 Fe6 N2 C70 130.4(9)
O26 Fe6 N2 C70 -47.4(9)
Fe3 O6 C1 O5 2.5(19)
Fe3 O6 C1 C2 -173.2(8)
Fe1 O5 C1 O6 -8.2(18)
Fe1 O5 C1 C2 167.4(8)
O6 C1 C2 C3 -48.7(16)
O5 C1 C2 C3 135.3(12)
O6 C1 C2 C4 66.4(15)
O5 C1 C2 C4 -109.6(14)
O6 C1 C2 C5 -170.3(11)
O5 C1 C2 C5 13.7(16)
Fe3 O8 C6 O7 -7.9(17)
Fe3 O8 C6 C7 168.8(9)
Fe1 O7 C6 O8 -4.3(18)
Fe1 O7 C6 C7 179.1(9)
O8 C6 C7 C10 94(2)
O7 C6 C7 C10 -89(2)
O8 C6 C7 C9 -33(2)
O7 C6 C7 C9 143.7(16)
O8 C6 C7 C8 -142.8(19)
O7 C6 C7 C8 34(2)
Fe2 O10 C11 O9 -18.3(19)
Fe2 O10 C11 C12 158.1(10)
Fe1 O9 C11 O10 32.9(19)
Fe1 O9 C11 C12 -143.4(11)
O10 C11 C12 C13 -64(2)
O9 C11 C12 C13 112.2(18)
O10 C11 C12 C15 171.8(14)
O9 C11 C12 C15 -12(2)
O10 C11 C12 C14 52(2)
O9 C11 C12 C14 -130.9(15)
Fe4 O12 C16 O11 -41.8(15)
Fe4 O12 C16 C17 141.0(8)
Fe1 O11 C16 O12 -20.7(16)
Fe1 O11 C16 C17 156.7(7)
O12 C16 C17 C20 -147.2(13)
O11 C16 C17 C20 35.3(15)
O12 C16 C17 C19 -30.2(17)
O11 C16 C17 C19 152.3(14)
O12 C16 C17 C18 83.8(15)
O11 C16 C17 C18 -93.7(13)
Fe3 O14 C21 O13 6(2)
Fe3 O14 C21 C22 -176.1(9)
Fe2 O13 C21 O14 16.8(19)
Fe2 O13 C21 C22 -161.5(9)
O14 C21 C22 C23 175.0(18)
O13 C21 C22 C23 -7(2)
O14 C21 C22 C25 69(2)
O13 C21 C22 C25 -113.0(19)
O14 C21 C22 C24 -39(2)
O13 C21 C22 C24 139.5(15)
Fe3 O16 C26 O15 24.3(17)
Fe3 O16 C26 C27 -156.0(9)
Fe2 O15 C26 O16 5.8(18)
Fe2 O15 C26 C27 -173.9(9)
O16 C26 C27 C29 -94.7(18)
O15 C26 C27 C29 85.0(19)
O16 C26 C27 C28 151.7(15)
O15 C26 C27 C28 -29(2)
O16 C26 C27 C30 14.0(17)
O15 C26 C27 C30 -166.3(10)
C35 N1 C31 C32 -2.7(18)
Fe3 N1 C31 C32 -175.1(9)
N1 C31 C32 C33 3(2)
C31 C32 C33 C34 -2(2)
C32 C33 C34 C35 0.1(19)
C31 N1 C35 C34 0.8(18)
Fe3 N1 C35 C34 173.2(9)
C33 C34 C35 N1 0.5(19)
Fe2 O17 C36 O18 -39.6(17)
Fe2 O17 C36 C37 140.2(9)
Fe5 O18 C36 O17 -28.5(17)
Fe5 O18 C36 C37 151.8(8)
O17 C36 C37 C38 23.4(17)
O18 C36 C37 C38 -156.8(12)
O17 C36 C37 C40 142.9(12)
O18 C36 C37 C40 -37.3(16)
O17 C36 C37 C39 -99.7(14)
O18 C36 C37 C39 80.1(14)
Fe5 O20 C41 O19 26.1(18)
Fe5 O20 C41 C42 -151.3(10)
Fe4 O19 C41 O20 -6.7(17)
Fe4 O19 C41 C42 170.8(9)
O20 C41 C42 C45 -125.5(15)
O19 C41 C42 C45 56.8(18)
O20 C41 C42 C43 0(2)
O19 C41 C42 C43 -177.4(13)
O20 C41 C42 C44 115.9(15)
O19 C41 C42 C44 -61.8(17)
Fe6 O24 C46 O23 38.2(17)
Fe6 O24 C46 C47 -142.1(9)
Fe4 O23 C46 O24 -18.4(16)
Fe4 O23 C46 C47 161.8(8)
O24 C46 C47 C49 -128.2(15)
O23 C46 C47 C49 51.6(17)
O24 C46 C47 C50 2.0(19)
O23 C46 C47 C50 -178.2(13)
O24 C46 C47 C48 115.6(14)
O23 C46 C47 C48 -64.6(16)
Fe4 O21 C51 O22 20.7(18)
Fe4 O21 C51 C52 -159.2(8)
Fe6 O22 C51 O21 -0.3(17)
Fe6 O22 C51 C52 179.6(7)
O21 C51 C52 C55 1.5(17)
O22 C51 C52 C55 -178.4(12)
O21 C51 C52 C53 130.4(13)
O22 C51 C52 C53 -49.5(15)
O21 C51 C52 C54 -113.5(13)
O22 C51 C52 C54 66.6(13)
Fe6 O26 C56 O25 7.9(18)
Fe6 O26 C56 C57 -168.5(8)
Fe5 O25 C56 O26 -3.1(19)
Fe5 O25 C56 C57 173.3(8)
O26 C56 C57 C60 -149(2)
O25 C56 C57 C60 34(2)
O26 C56 C57 C59 -17(2)
O25 C56 C57 C59 165.9(16)
O26 C56 C57 C58 93.9(17)
O25 C56 C57 C58 -82.8(18)
Fe6 O28 C61 O27 2.3(19)
Fe6 O28 C61 C62 -177.9(8)
Fe5 O27 C61 O28 2(2)
Fe5 O27 C61 C62 -177.9(8)
O28 C61 C62 C65 45(2)
O27 C61 C62 C65 -135(2)
O28 C61 C62 C63 -74.4(16)
O27 C61 C62 C63 105.4(15)
O28 C61 C62 C64 171.8(13)
O27 C61 C62 C64 -8.3(17)
C70 N2 C66 C67 -1.8(17)
Fe6 N2 C66 C67 177.6(9)
N2 C66 C67 C68 0.9(19)
C66 C67 C68 C69 2(2)
C67 C68 C69 C70 -3(2)
C66 N2 C70 C69 0.4(18)
Fe6 N2 C70 C69 -179.0(9)
C68 C69 C70 N2 2(2)
